data_2200721
loop_
_publ_author_name
'Nakamura, Naotake'
'Uno, Kenjiro'
'Ogawa, Yoshihiro'

_publ_section_title
;
 Tricosane-1,23-diol
;
_journal_issue 11
_journal_name_full 'Acta Crystallographica Section E'
_journal_page_first o1091
_journal_page_last o1093
_journal_paper_doi 10.1107/S1600536801017457
_journal_volume 57
_journal_year 2001
_chemical_formula_iupac 'C23 H48 O2'
_chemical_formula_moiety 'C23 H48 O2'
_chemical_formula_sum 'C23 H48 O2'
_chemical_formula_weight 356.61
_chemical_melting_point 380.65
_space_group_IT_number 19
_symmetry_cell_setting orthorhombic
_symmetry_space_group_name_Hall 'P 2ac 2ab'
_symmetry_space_group_name_H-M 'P 21 21 21'
_cell_angle_alpha 90.0
_cell_angle_beta 90.0
_cell_angle_gamma 90.0
_cell_formula_units_Z 4
_cell_length_a 7.230(6)
_cell_length_b 63.045(5)
_cell_length_c 5.041(4)
_cell_measurement_reflns_used 19
_cell_measurement_temperature 296.2
_cell_measurement_theta_max 13.3
_cell_measurement_theta_min 9.8
_cell_volume 2298(3)
_computing_cell_refinement 'MSC/AFC Diffractometer Control Software'
_computing_data_collection
; MSC/AFC Diffractometer Control Software
(Molecular Structure Corporation, 1992)
;
_computing_data_reduction ' TEXSAN (Molecular Structure Corporation, 2000)'
_computing_publication_material TEXSAN
_computing_structure_refinement TEXSAN
_computing_structure_solution ' SAPI91 (Fan, 1991)'
_diffrn_measured_fraction_theta_full .952
_diffrn_measured_fraction_theta_max .952
_diffrn_measurement_device_type 'Rigaku AFC-5R'
_diffrn_measurement_method \w
_diffrn_radiation_type CuK\a
_diffrn_radiation_wavelength 1.5418
_diffrn_reflns_av_R_equivalents .009
_diffrn_reflns_limit_h_max 8
_diffrn_reflns_limit_h_min -2
_diffrn_reflns_limit_k_max 77
_diffrn_reflns_limit_k_min 0
_diffrn_reflns_limit_l_max 6
_diffrn_reflns_limit_l_min -1
_diffrn_reflns_number 4062
_diffrn_reflns_theta_full 70.6
_diffrn_reflns_theta_max 70.6
_diffrn_standards_decay_% 3.3
_diffrn_standards_interval_count 150
_diffrn_standards_number 3
_exptl_absorpt_coefficient_mu .471
_exptl_absorpt_correction_T_max .986
_exptl_absorpt_correction_T_min .851
_exptl_absorpt_correction_type '\y scan'
_exptl_absorpt_process_details '(North et al., 1968)'
_exptl_crystal_colour colorless
_exptl_crystal_density_diffrn 1.031
_exptl_crystal_density_method 'not measured'
_exptl_crystal_description plate
_exptl_crystal_F_000 808.00
_exptl_crystal_size_max .60
_exptl_crystal_size_mid .30
_exptl_crystal_size_min .03
_refine_diff_density_max .25
_refine_diff_density_min -.20
_refine_ls_extinction_coef .047(7)
_refine_ls_extinction_method 'Zachariasen (1967) type 2 Gaussian isotropic'
_refine_ls_goodness_of_fit_ref 1.413
_refine_ls_hydrogen_treatment mixed
_refine_ls_number_parameters 233
_refine_ls_number_reflns 2491
_refine_ls_R_factor_gt .044
_refine_ls_shift/su_max <0.001
_refine_ls_structure_factor_coef Fsqd
_refine_ls_weighting_details 'w = 1/[\s^2^(Fo^2^) + {0.09[Max(Fo^2^,0) + 2Fc^2^]/3}^2^]'
_refine_ls_weighting_scheme calc
_refine_ls_wR_factor_ref .192
_reflns_number_gt 1692
_reflns_number_total 2538
_reflns_threshold_expression F^2^>2.0\s(F^2^)
_cod_data_source_file ob6081.cif
_cod_data_source_block I
_cod_original_cell_volume 2298(2)
_cod_database_code 2200721
_cod_database_fobs_code 2200721

loop_
_symmetry_equiv_pos_as_xyz
x,y,z
1/2-x,-y,1/2+z
1/2+x,1/2-y,-z
-x,1/2+y,1/2-z

loop_
_atom_site_label
_atom_site_fract_x
_atom_site_fract_y
_atom_site_fract_z
_atom_site_U_iso_or_equiv
_atom_site_adp_type
_atom_site_calc_flag
_atom_site_refinement_flags
_atom_site_occupancy
_atom_site_disorder_assembly
_atom_site_disorder_group
_atom_site_type_symbol
O1 .5594(3) .26634(2) .1396(4) .0634(5) Uani d . 1.00 . . O
O2 .5611(3) .72932(2) .5722(5) .0723(6) Uani d . 1.00 . . O
C1 .5020(5) .26853(3) .4081(6) .0645(9) Uani d . 1.00 . . C
C2 .5571(5) .28954(3) .5269(6) .0591(7) Uani d . 1.00 . . C
C3 .4678(4) .30871(3) .3965(5) .0496(6) Uani d . 1.00 . . C
C4 .5407(4) .32939(3) .5116(5) .0492(6) Uani d . 1.00 . . C
C5 .4584(4) .34919(3) .3868(5) .0476(6) Uani d . 1.00 . . C
C6 .5383(4) .36961(3) .4993(5) .0482(6) Uani d . 1.00 . . C
C7 .4578(4) .38961(3) .3753(5) .0480(6) Uani d . 1.00 . . C
C8 .5395(4) .40988(3) .4896(5) .0482(6) Uani d . 1.00 . . C
C9 .4584(4) .42998(3) .3685(6) .0479(6) Uani d . 1.00 . . C
C10 .5400(4) .45016(3) .4843(6) .0482(6) Uani d . 1.00 . . C
C11 .4598(4) .47035(3) .3660(5) .0473(6) Uani d . 1.00 . . C
C12 .5404(3) .49054(3) .4819(5) .0478(6) Uani d . 1.00 . . C
C13 .4594(3) .51073(3) .3648(5) .0477(6) Uani d . 1.00 . . C
C14 .5403(4) .53087(3) .4819(6) .0485(6) Uani d . 1.00 . . C
C15 .4592(4) .55112(3) .3662(6) .0478(6) Uani d . 1.00 . . C
C16 .5401(4) .57121(3) .4862(6) .0486(6) Uani d . 1.00 . . C
C17 .4590(4) .59148(3) .3711(5) .0476(6) Uani d . 1.00 . . C
C18 .5389(4) .61155(3) .4932(5) .0484(6) Uani d . 1.00 . . C
C19 .4573(4) .63195(3) .3821(5) .0483(6) Uani d . 1.00 . . C
C20 .5390(4) .65180(3) .5079(6) .0495(7) Uani d . 1.00 . . C
C21 .4588(4) .67246(3) .4024(5) .0492(6) Uani d . 1.00 . . C
C22 .5445(4) .69177(3) .5339(6) .0522(7) Uani d . 1.00 . . C
C23 .4687(4) .71259(3) .4350(6) .0563(7) Uani d . 1.00 . . C
H1a .3711 .2673 .4154 .0774 Uiso calc . 1.00 . . H
H1b .5565 .2575 .5096 .0774 Uiso calc . 1.00 . . H
H1o .672(5) .2681(5) .138(7) .0760 Uiso d T 1.00 . . H
H2a .5235 .2895 .7091 .0709 Uiso calc . 1.00 . . H
H2b .6875 .2909 .5116 .0709 Uiso calc . 1.00 . . H
H2o .522(5) .7395(5) .519(8) .0868 Uiso d T 1.00 . . H
H3a .4934 .3084 .2118 .0595 Uiso calc . 1.00 . . H
H3b .3379 .3081 .4237 .0595 Uiso calc . 1.00 . . H
H4a .5137 .3296 .6959 .0590 Uiso calc . 1.00 . . H
H4b .6709 .3297 .4866 .0590 Uiso calc . 1.00 . . H
H5a .4819 .3488 .2014 .0571 Uiso calc . 1.00 . . H
H5b .3287 .3491 .4167 .0571 Uiso calc . 1.00 . . H
H6a .5143 .3699 .6845 .0579 Uiso calc . 1.00 . . H
H6b .6681 .3696 .4700 .0579 Uiso calc . 1.00 . . H
H7a .4816 .3893 .1900 .0576 Uiso calc . 1.00 . . H
H7b .3281 .3897 .4049 .0576 Uiso calc . 1.00 . . H
H8a .5168 .4101 .6752 .0578 Uiso calc . 1.00 . . H
H8b .6691 .4098 .4585 .0578 Uiso calc . 1.00 . . H
H9a .4816 .4298 .1830 .0575 Uiso calc . 1.00 . . H
H9b .3287 .4300 .3989 .0575 Uiso calc . 1.00 . . H
H10a .5172 .4502 .6699 .0578 Uiso calc . 1.00 . . H
H10b .6696 .4501 .4534 .0578 Uiso calc . 1.00 . . H
H11a .4830 .4703 .1806 .0567 Uiso calc . 1.00 . . H
H11b .3302 .4704 .3964 .0567 Uiso calc . 1.00 . . H
H12a .5179 .4906 .6676 .0574 Uiso calc . 1.00 . . H
H12b .6700 .4905 .4506 .0574 Uiso calc . 1.00 . . H
H13a .4822 .5107 .1792 .0572 Uiso calc . 1.00 . . H
H13b .3298 .5107 .3958 .0572 Uiso calc . 1.00 . . H
H14a .5179 .5308 .6676 .0582 Uiso calc . 1.00 . . H
H14b .6698 .5309 .4503 .0582 Uiso calc . 1.00 . . H
H15a .4824 .5512 .1807 .0573 Uiso calc . 1.00 . . H
H15b .3296 .5511 .3966 .0573 Uiso calc . 1.00 . . H
H16a .5171 .5711 .6717 .0583 Uiso calc . 1.00 . . H
H16b .6697 .5712 .4555 .0583 Uiso calc . 1.00 . . H
H17a .4831 .5917 .1858 .0571 Uiso calc . 1.00 . . H
H17b .3293 .5914 .4003 .0571 Uiso calc . 1.00 . . H
H18a .5162 .6112 .6787 .0581 Uiso calc . 1.00 . . H
H18b .6684 .6117 .4621 .0581 Uiso calc . 1.00 . . H
H19a .4803 .6324 .1966 .0580 Uiso calc . 1.00 . . H
H19b .3277 .6319 .4128 .0580 Uiso calc . 1.00 . . H
H20a .5170 .6512 .6935 .0594 Uiso calc . 1.00 . . H
H20b .6685 .6518 .4758 .0594 Uiso calc . 1.00 . . H
H21a .4809 .6732 .2168 .0591 Uiso calc . 1.00 . . H
H21b .3293 .6726 .4345 .0591 Uiso calc . 1.00 . . H
H22a .5224 .6909 .7193 .0627 Uiso calc . 1.00 . . H
H22b .6739 .6915 .5016 .0627 Uiso calc . 1.00 . . H
H23a .3396 .7133 .4690 .0675 Uiso calc . 1.00 . . H
H23b .4901 .7138 .2498 .0675 Uiso calc . 1.00 . . H

loop_
_atom_site_aniso_label
_atom_site_aniso_U_11
_atom_site_aniso_U_22
_atom_site_aniso_U_33
_atom_site_aniso_U_12
_atom_site_aniso_U_13
_atom_site_aniso_U_23
O1 .0890(10) .0372(7) .0640(10) -.0041(9) .0050(10) -.0043(8)
O2 .0910(10) .0302(7) .096(2) .0020(9) -.022(2) -.0011(8)
C1 .095(2) .0340(10) .065(2) -.0040(10) .013(2) .0100(10)
C2 .087(2) .0360(10) .0540(10) .0020(10) -.002(2) .0023(10)
C3 .061(2) .0339(10) .0540(10) .0010(10) .003(2) -.0012(9)
C4 .057(2) .0341(10) .0560(10) .0000(10) -.002(2) -.0029(9)
C5 .0530(10) .0328(9) .0570(10) .0002(10) .001(2) -.0024(10)
C6 .0540(10) .0324(10) .0590(10) -.0019(10) .000(2) -.0046(9)
C7 .0510(10) .0323(9) .0600(10) -.0015(10) .000(2) -.0011(10)
C8 .0530(10) .0317(10) .0600(10) -.0015(10) -.003(2) -.0016(9)
C9 .0520(10) .0313(9) .0600(10) -.0003(10) -.001(2) -.0015(9)
C10 .0520(10) .0312(10) .0620(10) .0000(10) -.002(2) -.0022(9)
C11 .0500(10) .0320(10) .0600(10) .0004(10) -.003(2) -.0010(10)
C12 .0520(10) .0317(10) .0600(10) -.0010(10) .0000(10) .0002(9)
C13 .0510(10) .0309(9) .0610(10) .0000(10) -.0020(10) -.0011(10)
C14 .0530(10) .0310(10) .0620(10) -.0010(10) .000(2) .0003(9)
C15 .0520(10) .0313(9) .0600(10) .0014(10) -.002(2) -.0013(9)
C16 .0530(10) .0300(10) .0630(10) -.0007(10) -.002(2) -.0003(9)
C17 .0510(10) .0314(10) .0600(10) .0006(9) -.003(2) .0001(9)
C18 .0540(10) .0304(10) .0610(10) -.0016(10) -.002(2) .0000(9)
C19 .0530(10) .0312(9) .0600(10) .0020(10) -.002(2) .0008(10)
C20 .0540(10) .0317(10) .0630(10) -.0010(10) -.004(2) .0008(9)
C21 .0550(10) .0328(9) .0600(10) .0030(10) -.003(2) .0026(10)
C22 .060(2) .0304(10) .0670(10) -.0010(10) -.002(2) .0022(9)
C23 .065(2) .0309(9) .073(2) .0030(10) -.001(2) .0012(10)

loop_
_atom_type_symbol
_atom_type_description
_atom_type_scat_dispersion_real
_atom_type_scat_dispersion_imag
_atom_type_scat_source
C C .018 .009 ' International Tables for Crystallography (Vol. C)'
H H .000 .000 ' International Tables for Crystallography (Vol. C)'
O O .049 .032 ' International Tables for Crystallography (Vol. C)'

loop_
_geom_angle_atom_site_label_1
_geom_angle_atom_site_label_2
_geom_angle_atom_site_label_3
_geom_angle
_geom_angle_publ_flag
O1 C1 C2 112.7(2) ?
C1 C2 C3 114.5(2) ?
C2 C3 C4 111.7(2) ?
C3 C4 C5 114.2(2) ?
C4 C5 C6 113.1(2) ?
C5 C6 C7 113.7(2) ?
C6 C7 C8 113.1(2) ?
C7 C8 C9 113.4(2) ?
C8 C9 C10 113.1(2) ?
C9 C10 C11 113.7(2) ?
C10 C11 C12 113.9(2) ?
C11 C12 C13 113.9(2) ?
C12 C13 C14 113.6(2) ?
C13 C14 C15 113.9(2) ?
C14 C15 C16 113.5(2) ?
C15 C16 C17 113.6(2) ?
C16 C17 C18 113.5(2) ?
C17 C18 C19 114.0(2) ?
C18 C19 C20 113.0(2) ?
C19 C20 C21 114.2(2) ?
C20 C21 C22 112.2(2) ?
C21 C22 C23 113.9(2) ?
O2 C23 C22 108.2(2) ?
C1 O1 H1o 106(2) no
C23 O2 H2o 106(2) no
O1 C1 H1a 108.7 no
O1 C1 H1b 108.7 no
C2 C1 H1a 108.7 no
C2 C1 H1b 108.7 no
H1a C1 H1b 109.5 no
C1 C2 H2a 108.2 no
C1 C2 H2b 108.2 no
C3 C2 H2a 108.2 no
C3 C2 H2b 108.2 no
H2a C2 H2b 109.5 no
C2 C3 H3a 108.9 no
C2 C3 H3b 108.9 no
C4 C3 H3a 108.9 no
C4 C3 H3b 108.9 no
H3a C3 H3b 109.5 no
C3 C4 H4a 108.3 no
C3 C4 H4b 108.3 no
C5 C4 H4a 108.3 no
C5 C4 H4b 108.3 no
H4a C4 H4b 109.5 no
C4 C5 H5a 108.6 no
C4 C5 H5b 108.6 no
C6 C5 H5a 108.6 no
C6 C5 H5b 108.6 no
H5a C5 H5b 109.5 no
C5 C6 H6a 108.4 no
C5 C6 H6b 108.4 no
C7 C6 H6a 108.4 no
C7 C6 H6b 108.4 no
H6a C6 H6b 109.5 no
C6 C7 H7a 108.6 no
C6 C7 H7b 108.6 no
C8 C7 H7a 108.6 no
C8 C7 H7b 108.6 no
H7a C7 H7b 109.5 no
C7 C8 H8a 108.5 no
C7 C8 H8b 108.5 no
C9 C8 H8a 108.5 no
C9 C8 H8b 108.5 no
H8a C8 H8b 109.5 no
C8 C9 H9a 108.6 no
C8 C9 H9b 108.5 no
C10 C9 H9a 108.6 no
C10 C9 H9b 108.5 no
H9a C9 H9b 109.5 no
C9 C10 H10a 108.4 no
C9 C10 H10b 108.4 no
C11 C10 H10a 108.4 no
C11 C10 H10b 108.4 no
H10a C10 H10b 109.5 no
C10 C11 H11a 108.4 no
C10 C11 H11b 108.4 no
C12 C11 H11a 108.4 no
C12 C11 H11b 108.4 no
H11a C11 H11b 109.5 no
C11 C12 H12a 108.4 no
C11 C12 H12b 108.4 no
C13 C12 H12a 108.4 no
C13 C12 H12b 108.4 no
H12a C12 H12b 109.5 no
C12 C13 H13a 108.4 no
C12 C13 H13b 108.4 no
C14 C13 H13a 108.4 no
C14 C13 H13b 108.4 no
H13a C13 H13b 109.5 no
C13 C14 H14a 108.4 no
C13 C14 H14b 108.4 no
C15 C14 H14a 108.4 no
C15 C14 H14b 108.4 no
H14a C14 H14b 109.5 no
C14 C15 H15a 108.5 no
C14 C15 H15b 108.5 no
C16 C15 H15a 108.5 no
C16 C15 H15b 108.5 no
H15a C15 H15b 109.5 no
C15 C16 H16a 108.4 no
C15 C16 H16b 108.4 no
C17 C16 H16a 108.4 no
C17 C16 H16b 108.4 no
H16a C16 H16b 109.5 no
C16 C17 H17a 108.5 no
C16 C17 H17b 108.5 no
C18 C17 H17a 108.5 no
C18 C17 H17b 108.5 no
H17a C17 H17b 109.5 no
C17 C18 H18a 108.3 no
C17 C18 H18b 108.3 no
C19 C18 H18a 108.3 no
C19 C18 H18b 108.3 no
H18a C18 H18b 109.5 no
C18 C19 H19a 108.6 no
C18 C19 H19b 108.6 no
C20 C19 H19a 108.6 no
C20 C19 H19b 108.6 no
H19a C19 H19b 109.5 no
C19 C20 H20a 108.3 no
C19 C20 H20b 108.3 no
C21 C20 H20a 108.3 no
C21 C20 H20b 108.3 no
H20a C20 H20b 109.5 no
C20 C21 H21a 108.8 no
C20 C21 H21b 108.8 no
C22 C21 H21a 108.8 no
C22 C21 H21b 108.8 no
H21a C21 H21b 109.5 no
C21 C22 H22a 108.3 no
C21 C22 H22b 108.4 no
C23 C22 H22a 108.3 no
C23 C22 H22b 108.3 no
H22a C22 H22b 109.5 no
O2 C23 H23a 109.8 no
O2 C23 H23b 109.8 no
C22 C23 H23a 109.8 no
C22 C23 H23b 109.8 no
H23a C23 H23b 109.5 no

loop_
_geom_bond_atom_site_label_1
_geom_bond_atom_site_label_2
_geom_bond_site_symmetry_1
_geom_bond_site_symmetry_2
_geom_bond_distance
_geom_bond_publ_flag
O1 C1 . . 1.423(4) yes
O2 C23 . . 1.427(3) yes
C1 C2 . . 1.507(3) yes
C2 C3 . . 1.520(3) yes
C3 C4 . . 1.521(3) yes
C4 C5 . . 1.519(3) yes
C5 C6 . . 1.521(3) yes
C6 C7 . . 1.523(3) yes
C7 C8 . . 1.521(3) yes
C8 C9 . . 1.524(3) yes
C9 C10 . . 1.519(3) yes
C10 C11 . . 1.520(3) yes
C11 C12 . . 1.517(3) yes
C12 C13 . . 1.520(3) yes
C13 C14 . . 1.518(3) yes
C14 C15 . . 1.521(3) yes
C15 C16 . . 1.521(3) yes
C16 C17 . . 1.521(3) yes
C17 C18 . . 1.521(3) yes
C18 C19 . . 1.522(3) yes
C19 C20 . . 1.522(3) yes
C20 C21 . . 1.522(3) yes
C21 C22 . . 1.519(3) yes
C22 C23 . . 1.507(3) yes
O1 H1o . . .82(3) no
O2 H2o . . .75(3) no
C1 H1a . . .95 no
C1 H1b . . .95 no
C2 H2a . . .95 no
C2 H2b . . .95 no
C3 H3a . . .95 no
C3 H3b . . .95 no
C4 H4a . . .95 no
C4 H4b . . .95 no
C5 H5a . . .95 no
C5 H5b . . .95 no
C6 H6a . . .95 no
C6 H6b . . .95 no
C7 H7a . . .95 no
C7 H7b . . .95 no
C8 H8a . . .95 no
C8 H8b . . .95 no
C9 H9a . . .95 no
C9 H9b . . .95 no
C10 H10a . . .95 no
C10 H10b . . .95 no
C11 H11a . . .95 no
C11 H11b . . .95 no
C12 H12a . . .95 no
C12 H12b . . .95 no
C13 H13a . . .95 no
C13 H13b . . .95 no
C14 H14a . . .95 no
C14 H14b . . .95 no
C15 H15a . . .95 no
C15 H15b . . .95 no
C16 H16a . . .95 no
C16 H16b . . .95 no
C17 H17a . . .95 no
C17 H17b . . .95 no
C18 H18a . . .95 no
C18 H18b . . .95 no
C19 H19a . . .95 no
C19 H19b . . .95 no
C20 H20a . . .95 no
C20 H20b . . .95 no
C21 H21a . . .95 no
C21 H21b . . .95 no
C22 H22a . . .95 no
C22 H22b . . .95 no
C23 H23a . . .95 no
C23 H23b . . .95 no

loop_
_geom_hbond_atom_site_label_D
_geom_hbond_atom_site_label_H
_geom_hbond_atom_site_label_A
_geom_hbond_site_symmetry_A
_geom_hbond_distance_DH
_geom_hbond_distance_HA
_geom_hbond_distance_DA
_geom_hbond_angle_DHA
_geom_hbond_publ_flag
O1 H1o O2 2_664 .82(3) 1.96(3) 2.778(2) 170(3) yes
O2 H2o O1 4_655 .75(3) 1.96(3) 2.711(2) 174(3) yes

loop_
_geom_torsion_atom_site_label_1
_geom_torsion_atom_site_label_2
_geom_torsion_atom_site_label_3
_geom_torsion_atom_site_label_4
_geom_torsion
_geom_torsion_publ_flag
O1 C1 C2 C3 63.9(4) yes
O2 C23 C22 C21 -179.6(2) yes
C1 C2 C3 C4 -175.6(2) no
C2 C3 C4 C5 179.2(2) no
C3 C4 C5 C6 -178.1(2) no
C4 C5 C6 C7 179.7(2) no
C5 C6 C7 C8 -179.9(2) no
C6 C7 C8 C9 -179.4(2) no
C7 C8 C9 C10 179.7(2) no
C8 C9 C10 C11 -179.8(2) no
C9 C10 C11 C12 179.8(2) no
C10 C11 C12 C13 -179.6(2) no
C11 C12 C13 C14 179.9(2) no
C12 C13 C14 C15 -179.8(2) no
C13 C14 C15 C16 179.6(2) no
C14 C15 C16 C17 -179.9(2) no
C15 C16 C17 C18 179.5(2) no
C16 C17 C18 C19 -179.3(2) no
C17 C18 C19 C20 179.8(2) no
C18 C19 C20 C21 -179.5(2) no
C19 C20 C21 C22 180.0(2) no
C20 C21 C22 C23 -180.0(2) no
C20 C21 C22 C23 -180.0(2) no

loop_
_cod_related_entry_id
_cod_related_entry_database
_cod_related_entry_code
1 ChemSpider 21132646
